data_7047435
loop_
_publ_author_name
'Barwiolek, Magdalena'
'Szlyk, Edward'
'Kozakiewicz, Anna'
'Muziol, Tadeusz'
'Bie\'nko, Alina'
'Jezierska, Julia'

_publ_section_title
;
 X-ray structure and magnetic and fluorescence characteristics of new
 Cu(ii) complexes with Schiff bases derived from 2-(2-aminoethyl)pyridine
 and 2-hydroxy-1-naphthaldehyde; morphology and fluorescence of their thin
 films.
;
_journal_issue 39
_journal_name_full 'Dalton transactions (Cambridge, England : 2003)'
_journal_page_first 13902
_journal_page_last 13912
_journal_paper_doi 10.1039/c8dt03208d
_journal_volume 47
_journal_year 2018
_chemical_formula_sum 'C18 H15 Cl Cu N2 O'
_chemical_formula_weight 374.31
_space_group_crystal_system orthorhombic
_space_group_IT_number 29
_space_group_name_Hall 'P 2c -2ac'
_space_group_name_H-M_alt 'P c a 21'
_symmetry_space_group_name_Hall 'P 2c -2ac'
_symmetry_space_group_name_H-M 'P c a 21'
_atom_sites_solution_hydrogens difmap
_atom_sites_solution_primary direct
_atom_sites_solution_secondary difmap
_audit_creation_method SHELXL-2014
_audit_update_record
;
2018-02-17 deposited with the CCDC.
2018-09-05 downloaded from the CCDC.
;
_cell_angle_alpha 90
_cell_angle_beta 90
_cell_angle_gamma 90
_cell_formula_units_Z 8
_cell_length_a 12.1310(4)
_cell_length_b 8.8134(3)
_cell_length_c 29.6697(14)
_cell_measurement_reflns_used 21872
_cell_measurement_temperature 293(2)
_cell_measurement_theta_max 28.510
_cell_measurement_theta_min 2.311
_cell_volume 3172.1(2)
_computing_cell_refinement 'Oxford Diffraction CrysAlis'
_computing_data_collection 'Oxford Diffraction CrysAlis'
_computing_data_reduction 'Oxford Diffraction CrysAlis'
_computing_publication_material 'CIFTAB (Sheldrick, 2014)'
_computing_structure_refinement 'SHELXL-2014 (Sheldrick, 2014)'
_computing_structure_solution 'SHELX-97 (Sheldrick, 1997)'
_diffrn_ambient_temperature 293(2)
_diffrn_detector_area_resol_mean 8.2564
_diffrn_measured_fraction_theta_full 1.000
_diffrn_measured_fraction_theta_max 0.934
_diffrn_measurement_device_type 'Oxford Sapphire CCD'
_diffrn_measurement_method \q/2\q
_diffrn_radiation_type MoK\a
_diffrn_radiation_wavelength 0.71073
_diffrn_reflns_av_R_equivalents 0.0316
_diffrn_reflns_av_unetI/netI 0.0338
_diffrn_reflns_Laue_measured_fraction_full 1.000
_diffrn_reflns_Laue_measured_fraction_max 0.934
_diffrn_reflns_limit_h_max 15
_diffrn_reflns_limit_h_min -15
_diffrn_reflns_limit_k_max 11
_diffrn_reflns_limit_k_min -11
_diffrn_reflns_limit_l_max 39
_diffrn_reflns_limit_l_min -38
_diffrn_reflns_number 20459
_diffrn_reflns_point_group_measured_fraction_full 0.881
_diffrn_reflns_point_group_measured_fraction_max 0.797
_diffrn_reflns_theta_full 25.242
_diffrn_reflns_theta_max 28.510
_diffrn_reflns_theta_min 2.311
_diffrn_source 'fine-focus sealed tube'
_exptl_absorpt_coefficient_mu 1.550
_exptl_absorpt_correction_T_max 0.816
_exptl_absorpt_correction_T_min 0.677
_exptl_absorpt_correction_type analytical
_exptl_absorpt_process_details 'Oxford Diffraction CrysAlis'
_exptl_crystal_colour black
_exptl_crystal_density_diffrn 1.568
_exptl_crystal_description block
_exptl_crystal_F_000 1528
_exptl_crystal_recrystallization_method 'Re-crystallisation from solvent: methanol'
_exptl_crystal_size_max 0.294
_exptl_crystal_size_mid 0.283
_exptl_crystal_size_min 0.151
_refine_diff_density_max 0.276
_refine_diff_density_min -0.275
_refine_diff_density_rms 0.051
_refine_ls_abs_structure_details
;
 Flack x determined using 2005 quotients [(I+)-(I-)]/[(I+)+(I-)]
 (Parsons, Flack and Wagner, Acta Cryst. B69 (2013) 249-259).
;
_refine_ls_abs_structure_Flack 0.232(10)
_refine_ls_extinction_method none
_refine_ls_goodness_of_fit_ref 1.064
_refine_ls_hydrogen_treatment constr
_refine_ls_matrix_type full
_refine_ls_number_parameters 415
_refine_ls_number_reflns 6418
_refine_ls_number_restraints 1
_refine_ls_restrained_S_all 1.064
_refine_ls_R_factor_all 0.0451
_refine_ls_R_factor_gt 0.0330
_refine_ls_shift/su_max 0.000
_refine_ls_shift/su_mean 0.000
_refine_ls_structure_factor_coef Fsqd
_refine_ls_weighting_details 'w=1/[\s^2^(Fo^2^)+(0.0433P)^2^+0.8036P] where P=(Fo^2^+2Fc^2^)/3'
_refine_ls_weighting_scheme calc
_refine_ls_wR_factor_gt 0.0804
_refine_ls_wR_factor_ref 0.0880
_reflns_Friedel_coverage 0.674
_reflns_Friedel_fraction_full 0.757
_reflns_Friedel_fraction_max 0.655
_reflns_number_gt 5500
_reflns_number_total 6418
_reflns_threshold_expression 'I > 2\s(I)'
_cod_data_source_file c8dt03208d2.cif
_cod_data_source_block 445
_cod_depositor_comments 'Adding full bibliography for 7047433--7047435.cif.'
_cod_database_code 7047435
_shelx_space_group_comment
;
The symmetry employed for this shelxl refinement is uniquely defined
by the following loop, which should always be used as a source of
symmetry information in preference to the above space-group names.
They are only intended as comments.
;
_shelx_estimated_absorpt_t_min 0.659
_shelx_estimated_absorpt_t_max 0.800
_shelxl_version_number 2014-3

loop_
_space_group_symop_operation_xyz
'x, y, z'
'-x, -y, z+1/2'
'x+1/2, -y, z'
'-x+1/2, y, z+1/2'

loop_
_atom_site_label
_atom_site_type_symbol
_atom_site_fract_x
_atom_site_fract_y
_atom_site_fract_z
_atom_site_U_iso_or_equiv
_atom_site_adp_type
_atom_site_occupancy
_atom_site_site_symmetry_order
_atom_site_calc_flag
_atom_site_refinement_flags_posn
_atom_site_refinement_flags_adp
Cu1 Cu 0.41933(5) 0.09369(7) 0.38357(2) 0.03385(16) Uani 1 1 d . .
Cl1 Cl 0.33577(11) 0.28864(18) 0.34736(6) 0.0554(4) Uani 1 1 d . .
N1 N 0.5641(3) 0.1572(6) 0.35825(18) 0.0318(11) Uani 1 1 d . .
C2 C 0.5991(4) 0.2990(6) 0.36541(19) 0.0402(12) Uani 1 1 d . .
H2A H 0.5574 0.3615 0.3840 0.048 Uiso 1 1 calc R U
C3 C 0.6940(5) 0.3572(7) 0.3465(2) 0.0508(15) Uani 1 1 d . .
H3A H 0.7160 0.4563 0.3523 0.061 Uiso 1 1 calc R U
C4 C 0.7555(5) 0.2637(8) 0.3187(2) 0.0520(15) Uani 1 1 d . .
H4A H 0.8197 0.2993 0.3052 0.062 Uiso 1 1 calc R U
C5 C 0.7208(4) 0.1188(7) 0.3115(2) 0.0456(14) Uani 1 1 d . .
H5A H 0.7615 0.0551 0.2928 0.055 Uiso 1 1 calc R U
C6 C 0.6242(4) 0.0649(7) 0.33183(19) 0.0366(13) Uani 1 1 d . .
C7 C 0.5827(4) -0.0928(6) 0.3247(2) 0.0410(13) Uani 1 1 d . .
H7A H 0.6369 -0.1490 0.3075 0.049 Uiso 1 1 calc R U
H7B H 0.5156 -0.0883 0.3070 0.049 Uiso 1 1 calc R U
C8 C 0.5591(5) -0.1783(7) 0.3681(2) 0.0390(15) Uani 1 1 d . .
H8A H 0.5494 -0.2851 0.3612 0.047 Uiso 1 1 calc R U
H8B H 0.6218 -0.1687 0.3881 0.047 Uiso 1 1 calc R U
N9 N 0.4603(3) -0.1217(5) 0.39086(17) 0.0361(11) Uani 1 1 d . .
C10 C 0.4050(4) -0.2158(6) 0.41484(19) 0.0359(12) Uani 1 1 d . .
H10A H 0.4330 -0.3139 0.4162 0.043 Uiso 1 1 calc R U
C11 C 0.3059(4) -0.1897(6) 0.43977(17) 0.0312(10) Uani 1 1 d . .
C12 C 0.2479(5) -0.3175(6) 0.45960(18) 0.0381(12) Uani 1 1 d . .
C13 C 0.2862(6) -0.4686(8) 0.4575(3) 0.0531(17) Uani 1 1 d . .
H13A H 0.3525 -0.4892 0.4429 0.064 Uiso 1 1 calc R U
C14 C 0.2272(7) -0.5870(7) 0.4766(3) 0.068(2) Uani 1 1 d . .
H14A H 0.2549 -0.6852 0.4752 0.081 Uiso 1 1 calc R U
C15 C 0.1263(7) -0.5599(10) 0.4979(3) 0.076(3) Uani 1 1 d . .
H15A H 0.0870 -0.6393 0.5109 0.091 Uiso 1 1 calc R U
C16 C 0.0866(6) -0.4165(9) 0.4994(3) 0.0607(19) Uani 1 1 d . .
H16A H 0.0187 -0.3992 0.5130 0.073 Uiso 1 1 calc R U
C17 C 0.1448(4) -0.2921(7) 0.48105(18) 0.0425(13) Uani 1 1 d . .
C18 C 0.1023(4) -0.1433(7) 0.48334(19) 0.0432(13) Uani 1 1 d . .
H18A H 0.0343 -0.1270 0.4970 0.052 Uiso 1 1 calc R U
C19 C 0.1579(5) -0.0245(8) 0.4663(3) 0.0425(16) Uani 1 1 d . .
H19A H 0.1292 0.0727 0.4697 0.051 Uiso 1 1 calc R U
C20 C 0.2609(4) -0.0447(7) 0.44297(19) 0.0346(11) Uani 1 1 d . .
O21 O 0.3043(3) 0.0786(4) 0.42611(16) 0.0454(10) Uani 1 1 d . .
Cu2 Cu 0.82472(4) 0.40750(7) 0.17734(2) 0.03212(16) Uani 1 1 d . .
Cl2 Cl 0.90875(11) 0.21335(17) 0.21369(6) 0.0504(4) Uani 1 1 d . .
N31 N 0.6803(3) 0.3447(6) 0.20295(19) 0.0333(12) Uani 1 1 d . .
C32 C 0.6461(4) 0.2005(6) 0.19576(19) 0.0385(11) Uani 1 1 d . .
H32A H 0.6876 0.1382 0.1770 0.046 Uiso 1 1 calc R U
C33 C 0.5523(5) 0.1430(7) 0.21523(19) 0.0446(13) Uani 1 1 d . .
H33A H 0.5306 0.0435 0.2097 0.054 Uiso 1 1 calc R U
C34 C 0.4914(4) 0.2346(8) 0.2428(2) 0.0507(15) Uani 1 1 d . .
H34A H 0.4282 0.1975 0.2567 0.061 Uiso 1 1 calc R U
C35 C 0.5244(4) 0.3819(7) 0.2499(2) 0.0431(13) Uani 1 1 d . .
H35A H 0.4830 0.4456 0.2683 0.052 Uiso 1 1 calc R U
C36 C 0.6197(4) 0.4352(6) 0.22949(18) 0.0335(12) Uani 1 1 d . .
C37 C 0.6617(5) 0.5936(7) 0.2367(2) 0.0414(14) Uani 1 1 d . .
H37A H 0.7293 0.5892 0.2540 0.050 Uiso 1 1 calc R U
H37B H 0.6079 0.6502 0.2540 0.050 Uiso 1 1 calc R U
C38 C 0.6839(4) 0.6771(8) 0.1926(3) 0.0418(17) Uani 1 1 d . .
H38A H 0.6208 0.6658 0.1728 0.050 Uiso 1 1 calc R U
H38B H 0.6934 0.7844 0.1988 0.050 Uiso 1 1 calc R U
N39 N 0.7834(3) 0.6184(4) 0.16971(16) 0.0314(10) Uani 1 1 d . .
C40 C 0.8402(4) 0.7178(6) 0.14694(18) 0.0314(11) Uani 1 1 d . .
H40A H 0.8133 0.8166 0.1470 0.038 Uiso 1 1 calc R U
C41 C 0.9391(4) 0.6926(6) 0.12183(17) 0.0303(10) Uani 1 1 d . .
C42 C 0.9981(4) 0.8212(6) 0.10304(16) 0.0314(10) Uani 1 1 d . .
C43 C 0.9642(5) 0.9751(7) 0.1075(3) 0.0433(15) Uani 1 1 d . .
H43A H 0.8966 0.9955 0.1211 0.052 Uiso 1 1 calc R U
C44 C 1.0258(6) 1.0925(7) 0.0930(2) 0.0541(16) Uani 1 1 d . .
H44A H 1.0019 1.1915 0.0977 0.065 Uiso 1 1 calc R U
C45 C 1.1268(6) 1.0654(7) 0.0707(2) 0.0554(17) Uani 1 1 d . .
H45A H 1.1685 1.1461 0.0599 0.066 Uiso 1 1 calc R U
C46 C 1.1625(5) 0.9199(7) 0.0651(2) 0.0484(16) Uani 1 1 d . .
H46A H 1.2295 0.9021 0.0507 0.058 Uiso 1 1 calc R U
C47 C 1.1000(4) 0.7970(6) 0.08056(17) 0.0363(11) Uani 1 1 d . .
C48 C 1.1404(4) 0.6458(6) 0.07667(18) 0.0377(11) Uani 1 1 d . .
H48A H 1.2070 0.6293 0.0619 0.045 Uiso 1 1 calc R U
C49 C 1.0850(5) 0.5249(7) 0.0937(3) 0.0374(15) Uani 1 1 d . .
H49A H 1.1135 0.4277 0.0899 0.045 Uiso 1 1 calc R U
C50 C 0.9832(4) 0.5447(6) 0.1176(2) 0.0329(11) Uani 1 1 d . .
O51 O 0.9389(3) 0.4242(4) 0.13483(15) 0.0421(10) Uani 1 1 d . .

loop_
_atom_site_aniso_label
_atom_site_aniso_U_11
_atom_site_aniso_U_22
_atom_site_aniso_U_33
_atom_site_aniso_U_23
_atom_site_aniso_U_13
_atom_site_aniso_U_12
Cu1 0.0288(3) 0.0306(3) 0.0422(4) 0.0010(4) 0.0081(3) 0.0013(2)
Cl1 0.0415(7) 0.0466(9) 0.0781(12) 0.0209(9) 0.0165(7) 0.0136(6)
N1 0.027(2) 0.035(2) 0.033(3) 0.004(2) -0.0021(18) -0.0033(17)
C2 0.043(3) 0.041(3) 0.036(3) 0.005(3) -0.004(2) -0.006(2)
C3 0.047(3) 0.051(3) 0.054(4) 0.018(3) -0.013(3) -0.019(3)
C4 0.038(3) 0.068(4) 0.050(4) 0.021(3) -0.001(3) -0.010(3)
C5 0.032(3) 0.066(4) 0.039(3) 0.009(3) 0.003(2) 0.002(2)
C6 0.030(3) 0.049(4) 0.031(3) 0.003(3) -0.001(2) -0.002(2)
C7 0.033(3) 0.043(3) 0.047(3) -0.011(3) 0.004(2) 0.003(2)
C8 0.031(3) 0.033(3) 0.054(4) -0.005(3) 0.008(2) 0.003(2)
N9 0.030(2) 0.036(2) 0.042(3) -0.003(2) 0.005(2) 0.0026(17)
C10 0.032(2) 0.033(3) 0.043(3) -0.003(3) -0.002(2) -0.001(2)
C11 0.033(2) 0.035(3) 0.025(2) -0.001(2) 0.001(2) -0.002(2)
C12 0.047(3) 0.040(3) 0.028(3) -0.001(2) 0.000(2) -0.009(2)
C13 0.062(4) 0.042(3) 0.056(5) 0.003(4) 0.014(4) -0.007(3)
C14 0.101(6) 0.035(3) 0.067(4) 0.002(3) 0.022(4) -0.016(3)
C15 0.100(6) 0.063(5) 0.066(5) -0.003(4) 0.029(5) -0.039(5)
C16 0.059(4) 0.066(5) 0.057(4) -0.003(4) 0.017(3) -0.021(3)
C17 0.039(3) 0.058(3) 0.030(3) 0.004(3) 0.004(2) -0.012(2)
C18 0.033(3) 0.062(3) 0.035(3) 0.003(3) 0.007(2) 0.000(2)
C19 0.034(3) 0.055(3) 0.039(4) 0.009(3) 0.008(3) 0.013(3)
C20 0.031(3) 0.042(3) 0.030(3) 0.005(3) 0.003(2) 0.000(2)
O21 0.044(2) 0.033(2) 0.060(3) 0.004(2) 0.0229(19) 0.0060(16)
Cu2 0.0288(3) 0.0246(3) 0.0429(4) 0.0008(4) 0.0085(3) 0.0006(2)
Cl2 0.0394(7) 0.0400(8) 0.0718(11) 0.0160(8) 0.0131(6) 0.0112(5)
N31 0.029(2) 0.035(3) 0.035(3) 0.001(2) 0.0021(18) -0.0037(17)
C32 0.040(3) 0.036(3) 0.039(3) 0.002(3) -0.004(2) -0.006(2)
C33 0.044(3) 0.048(3) 0.042(3) 0.009(3) -0.009(2) -0.018(2)
C34 0.028(3) 0.069(4) 0.055(4) 0.026(3) -0.005(3) -0.013(3)
C35 0.034(3) 0.057(3) 0.038(3) 0.008(3) 0.004(2) 0.002(2)
C36 0.029(3) 0.044(3) 0.028(3) 0.003(2) 0.001(2) 0.003(2)
C37 0.036(3) 0.047(3) 0.041(3) -0.011(3) 0.006(2) 0.002(2)
C38 0.028(3) 0.038(3) 0.059(4) -0.003(3) 0.013(2) 0.002(2)
N39 0.0205(18) 0.027(2) 0.046(3) -0.003(2) 0.0021(18) 0.0023(14)
C40 0.029(2) 0.027(2) 0.038(3) -0.002(2) -0.0012(19) 0.0047(18)
C41 0.031(2) 0.028(3) 0.032(3) 0.001(2) -0.0024(19) -0.0008(18)
C42 0.036(2) 0.033(3) 0.025(2) 0.002(2) -0.0016(19) -0.002(2)
C43 0.055(4) 0.031(3) 0.044(4) -0.001(3) 0.007(3) -0.002(3)
C44 0.068(4) 0.034(3) 0.060(4) 0.005(3) 0.009(3) -0.005(3)
C45 0.072(4) 0.040(3) 0.054(4) 0.004(3) 0.012(3) -0.017(3)
C46 0.059(4) 0.048(4) 0.039(3) 0.005(3) 0.016(3) -0.012(3)
C47 0.042(3) 0.038(3) 0.029(2) -0.001(2) 0.004(2) -0.006(2)
C48 0.039(3) 0.035(3) 0.040(3) -0.003(2) 0.013(2) -0.003(2)
C49 0.045(3) 0.031(2) 0.037(4) -0.005(3) 0.010(3) 0.003(2)
C50 0.034(3) 0.026(2) 0.038(3) -0.006(3) 0.002(2) 0.000(2)
O51 0.041(2) 0.028(2) 0.057(3) 0.004(2) 0.0179(18) 0.0014(14)

loop_
_atom_type_symbol
_atom_type_description
_atom_type_scat_dispersion_real
_atom_type_scat_dispersion_imag
_atom_type_scat_source
C C 0.0033 0.0016 'International Tables Vol C Tables 4.2.6.8 and 6.1.1.4'
H H 0.0000 0.0000 'International Tables Vol C Tables 4.2.6.8 and 6.1.1.4'
N N 0.0061 0.0033 'International Tables Vol C Tables 4.2.6.8 and 6.1.1.4'
O O 0.0106 0.0060 'International Tables Vol C Tables 4.2.6.8 and 6.1.1.4'
Cl Cl 0.1484 0.1585 'International Tables Vol C Tables 4.2.6.8 and 6.1.1.4'
Cu Cu 0.3201 1.2651 'International Tables Vol C Tables 4.2.6.8 and 6.1.1.4'

loop_
_geom_angle_atom_site_label_1
_geom_angle_atom_site_label_2
_geom_angle_atom_site_label_3
_geom_angle
O21 Cu1 N9 92.59(18)
O21 Cu1 N1 157.7(2)
N9 Cu1 N1 95.1(2)
O21 Cu1 Cl1 92.28(13)
N9 Cu1 Cl1 153.35(16)
N1 Cu1 Cl1 90.13(15)
C2 N1 C6 119.1(5)
C2 N1 Cu1 118.9(4)
C6 N1 Cu1 121.9(4)
N1 C2 C3 123.2(6)
N1 C2 H2A 118.4
C3 C2 H2A 118.4
C2 C3 C4 118.1(6)
C2 C3 H3A 120.9
C4 C3 H3A 120.9
C5 C4 C3 119.0(5)
C5 C4 H4A 120.5
C3 C4 H4A 120.5
C4 C5 C6 120.6(6)
C4 C5 H5A 119.7
C6 C5 H5A 119.7
N1 C6 C5 120.0(6)
N1 C6 C7 117.6(5)
C5 C6 C7 122.5(5)
C6 C7 C8 114.0(5)
C6 C7 H7A 108.7
C8 C7 H7A 108.7
C6 C7 H7B 108.7
C8 C7 H7B 108.7
H7A C7 H7B 107.6
N9 C8 C7 112.1(5)
N9 C8 H8A 109.2
C7 C8 H8A 109.2
N9 C8 H8B 109.2
C7 C8 H8B 109.2
H8A C8 H8B 107.9
C10 N9 C8 117.7(5)
C10 N9 Cu1 123.4(4)
C8 N9 Cu1 118.9(4)
N9 C10 C11 128.5(5)
N9 C10 H10A 115.7
C11 C10 H10A 115.7
C20 C11 C10 120.9(5)
C20 C11 C12 119.5(4)
C10 C11 C12 119.5(5)
C13 C12 C17 117.3(5)
C13 C12 C11 123.6(5)
C17 C12 C11 119.1(5)
C14 C13 C12 121.4(7)
C14 C13 H13A 119.3
C12 C13 H13A 119.3
C13 C14 C15 120.6(7)
C13 C14 H14A 119.7
C15 C14 H14A 119.7
C16 C15 C14 119.0(7)
C16 C15 H15A 120.5
C14 C15 H15A 120.5
C15 C16 C17 122.3(7)
C15 C16 H16A 118.8
C17 C16 H16A 118.8
C18 C17 C16 121.4(5)
C18 C17 C12 119.3(5)
C16 C17 C12 119.3(6)
C19 C18 C17 121.5(5)
C19 C18 H18A 119.2
C17 C18 H18A 119.2
C18 C19 C20 121.3(6)
C18 C19 H19A 119.3
C20 C19 H19A 119.3
O21 C20 C11 125.4(5)
O21 C20 C19 115.5(5)
C11 C20 C19 119.1(5)
C20 O21 Cu1 127.8(4)
O51 Cu2 N39 92.11(17)
O51 Cu2 N31 158.1(2)
N39 Cu2 N31 94.82(19)
O51 Cu2 Cl2 92.71(13)
N39 Cu2 Cl2 153.67(15)
N31 Cu2 Cl2 90.24(16)
C36 N31 C32 118.9(5)
C36 N31 Cu2 122.8(4)
C32 N31 Cu2 118.1(4)
N31 C32 C33 122.3(5)
N31 C32 H32A 118.9
C33 C32 H32A 118.9
C34 C33 C32 118.8(5)
C34 C33 H33A 120.6
C32 C33 H33A 120.6
C33 C34 C35 119.5(5)
C33 C34 H34A 120.3
C35 C34 H34A 120.3
C34 C35 C36 119.7(6)
C34 C35 H35A 120.1
C36 C35 H35A 120.1
N31 C36 C35 120.8(5)
N31 C36 C37 116.8(4)
C35 C36 C37 122.4(5)
C36 C37 C38 112.8(5)
C36 C37 H37A 109.0
C38 C37 H37A 109.0
C36 C37 H37B 109.0
C38 C37 H37B 109.0
H37A C37 H37B 107.8
N39 C38 C37 111.7(5)
N39 C38 H38A 109.3
C37 C38 H38A 109.3
N39 C38 H38B 109.3
C37 C38 H38B 109.3
H38A C38 H38B 107.9
C40 N39 C38 115.8(4)
C40 N39 Cu2 124.7(3)
C38 N39 Cu2 119.5(4)
N39 C40 C41 127.5(4)
N39 C40 H40A 116.2
C41 C40 H40A 116.2
C50 C41 C40 120.5(5)
C50 C41 C42 119.9(4)
C40 C41 C42 119.5(4)
C47 C42 C43 116.0(5)
C47 C42 C41 119.5(4)
C43 C42 C41 124.4(5)
C44 C43 C42 122.7(6)
C44 C43 H43A 118.6
C42 C43 H43A 118.6
C43 C44 C45 120.1(6)
C43 C44 H44A 119.9
C45 C44 H44A 119.9
C46 C45 C44 119.5(6)
C46 C45 H45A 120.3
C44 C45 H45A 120.3
C45 C46 C47 121.0(6)
C45 C46 H46A 119.5
C47 C46 H46A 119.5
C46 C47 C42 120.7(5)
C46 C47 C48 120.7(5)
C42 C47 C48 118.5(4)
C49 C48 C47 122.3(5)
C49 C48 H48A 118.9
C47 C48 H48A 118.9
C48 C49 C50 121.0(5)
C48 C49 H49A 119.5
C50 C49 H49A 119.5
O51 C50 C41 124.3(5)
O51 C50 C49 116.9(5)
C41 C50 C49 118.8(5)
C50 O51 Cu2 129.4(4)

loop_
_geom_bond_atom_site_label_1
_geom_bond_atom_site_label_2
_geom_bond_distance
Cu1 O21 1.887(4)
Cu1 N9 1.974(4)
Cu1 N1 1.990(5)
Cu1 Cl1 2.2658(16)
N1 C2 1.337(7)
N1 C6 1.345(8)
C2 C3 1.379(8)
C2 H2A 0.9300
C3 C4 1.384(10)
C3 H3A 0.9300
C4 C5 1.362(9)
C4 H4A 0.9300
C5 C6 1.401(8)
C5 H5A 0.9300
C6 C7 1.493(8)
C7 C8 1.517(9)
C7 H7A 0.9700
C7 H7B 0.9700
C8 N9 1.463(7)
C8 H8A 0.9700
C8 H8B 0.9700
N9 C10 1.283(7)
C10 C11 1.429(7)
C10 H10A 0.9300
C11 C20 1.393(8)
C11 C12 1.453(7)
C12 C13 1.412(9)
C12 C17 1.421(8)
C13 C14 1.387(9)
C13 H13A 0.9300
C14 C15 1.398(11)
C14 H14A 0.9300
C15 C16 1.353(12)
C15 H15A 0.9300
C16 C17 1.413(8)
C16 H16A 0.9300
C17 C18 1.411(8)
C18 C19 1.344(9)
C18 H18A 0.9300
C19 C20 1.440(9)
C19 H19A 0.9300
C20 O21 1.307(7)
Cu2 O51 1.879(4)
Cu2 N39 1.938(4)
Cu2 N31 1.989(4)
Cu2 Cl2 2.2650(15)
N31 C36 1.340(7)
N31 C32 1.353(7)
C32 C33 1.373(7)
C32 H32A 0.9300
C33 C34 1.366(9)
C33 H33A 0.9300
C34 C35 1.375(9)
C34 H34A 0.9300
C35 C36 1.386(7)
C35 H35A 0.9300
C36 C37 1.501(8)
C37 C38 1.523(9)
C37 H37A 0.9700
C37 H37B 0.9700
C38 N39 1.480(7)
C38 H38A 0.9700
C38 H38B 0.9700
N39 C40 1.304(6)
C40 C41 1.429(7)
C40 H40A 0.9300
C41 C50 1.415(7)
C41 C42 1.452(7)
C42 C47 1.420(7)
C42 C43 1.424(8)
C43 C44 1.347(8)
C43 H43A 0.9300
C44 C45 1.413(9)
C44 H44A 0.9300
C45 C46 1.364(10)
C45 H45A 0.9300
C46 C47 1.400(7)
C46 H46A 0.9300
C47 C48 1.425(7)
C48 C49 1.358(8)
C48 H48A 0.9300
C49 C50 1.434(9)
C49 H49A 0.9300
C50 O51 1.296(7)

loop_
_geom_torsion_atom_site_label_1
_geom_torsion_atom_site_label_2
_geom_torsion_atom_site_label_3
_geom_torsion_atom_site_label_4
_geom_torsion
C6 N1 C2 C3 0.8(8)
Cu1 N1 C2 C3 -175.0(4)
N1 C2 C3 C4 0.2(9)
C2 C3 C4 C5 -0.5(9)
C3 C4 C5 C6 -0.1(9)
C2 N1 C6 C5 -1.4(8)
Cu1 N1 C6 C5 174.3(4)
C2 N1 C6 C7 179.8(5)
Cu1 N1 C6 C7 -4.5(7)
C4 C5 C6 N1 1.1(9)
C4 C5 C6 C7 179.8(6)
N1 C6 C7 C8 -53.3(7)
C5 C6 C7 C8 127.9(6)
C6 C7 C8 N9 72.1(6)
C7 C8 N9 C10 150.7(5)
C7 C8 N9 Cu1 -29.6(7)
C8 N9 C10 C11 -179.2(5)
Cu1 N9 C10 C11 1.1(8)
N9 C10 C11 C20 -4.8(9)
N9 C10 C11 C12 171.3(5)
C20 C11 C12 C13 179.0(6)
C10 C11 C12 C13 2.9(8)
C20 C11 C12 C17 1.4(7)
C10 C11 C12 C17 -174.8(5)
C17 C12 C13 C14 -1.7(10)
C11 C12 C13 C14 -179.4(7)
C12 C13 C14 C15 1.2(13)
C13 C14 C15 C16 0.4(13)
C14 C15 C16 C17 -1.5(12)
C15 C16 C17 C18 -179.4(7)
C15 C16 C17 C12 1.0(10)
C13 C12 C17 C18 -179.0(6)
C11 C12 C17 C18 -1.2(8)
C13 C12 C17 C16 0.6(9)
C11 C12 C17 C16 178.4(5)
C16 C17 C18 C19 179.4(7)
C12 C17 C18 C19 -1.0(9)
C17 C18 C19 C20 3.1(11)
C10 C11 C20 O21 -3.0(8)
C12 C11 C20 O21 -179.1(5)
C10 C11 C20 C19 176.6(6)
C12 C11 C20 C19 0.6(8)
C18 C19 C20 O21 176.9(6)
C18 C19 C20 C11 -2.8(10)
C11 C20 O21 Cu1 13.9(8)
C19 C20 O21 Cu1 -165.8(5)
N9 Cu1 O21 C20 -13.5(5)
N1 Cu1 O21 C20 -123.8(6)
Cl1 Cu1 O21 C20 140.3(5)
C36 N31 C32 C33 -1.0(8)
Cu2 N31 C32 C33 174.4(4)
N31 C32 C33 C34 0.0(8)
C32 C33 C34 C35 0.9(8)
C33 C34 C35 C36 -0.9(9)
C32 N31 C36 C35 1.0(8)
Cu2 N31 C36 C35 -174.1(4)
C32 N31 C36 C37 179.5(5)
Cu2 N31 C36 C37 4.4(7)
C34 C35 C36 N31 -0.1(8)
C34 C35 C36 C37 -178.5(5)
N31 C36 C37 C38 53.7(7)
C35 C36 C37 C38 -127.8(5)
C36 C37 C38 N39 -72.6(6)
C37 C38 N39 C40 -147.0(5)
C37 C38 N39 Cu2 30.1(7)
C38 N39 C40 C41 179.9(5)
Cu2 N39 C40 C41 3.0(8)
N39 C40 C41 C50 3.4(8)
N39 C40 C41 C42 -172.6(5)
C50 C41 C42 C47 0.0(7)
C40 C41 C42 C47 176.0(4)
C50 C41 C42 C43 -176.4(6)
C40 C41 C42 C43 -0.4(8)
C47 C42 C43 C44 -2.3(10)
C41 C42 C43 C44 174.2(6)
C42 C43 C44 C45 2.6(11)
C43 C44 C45 C46 -1.8(11)
C44 C45 C46 C47 0.9(10)
C45 C46 C47 C42 -0.8(9)
C45 C46 C47 C48 -176.8(6)
C43 C42 C47 C46 1.4(8)
C41 C42 C47 C46 -175.3(5)
C43 C42 C47 C48 177.5(5)
C41 C42 C47 C48 0.8(7)
C46 C47 C48 C49 176.0(6)
C42 C47 C48 C49 -0.1(9)
C47 C48 C49 C50 -1.4(11)
C40 C41 C50 O51 1.1(8)
C42 C41 C50 O51 177.0(5)
C40 C41 C50 C49 -177.4(5)
C42 C41 C50 C49 -1.4(8)
C48 C49 C50 O51 -176.4(6)
C48 C49 C50 C41 2.2(10)
C41 C50 O51 Cu2 -12.2(8)
C49 C50 O51 Cu2 166.3(5)
N39 Cu2 O51 C50 14.2(5)
N31 Cu2 O51 C50 122.7(6)
Cl2 Cu2 O51 C50 -139.9(5)
